data_7246235
loop_
_publ_author_name
'Andrejevi\'c, Tina P.'
'Aleksic, Ivana'
'Kljun, Jakob'
'Po\<ckaj, Marta'
'Zlatar, Matija'
'Vojnovic, Sandra'
'Nikodinovic-Runic, Jasmina'
'Turel, Iztok'
'Djuran, Milo\<s I.'
'Gli\<si\'c, Biljana \/D.'

_publ_section_title
;
 Copper(ii) and silver(i) complexes with dimethyl
 6-(pyrazine-2-yl)pyridine-3,4-dicarboxylate (py-2pz): the influence of
 the metal ion on the antimicrobial potential of the complex
;
_journal_issue 7
_journal_name_full 'RSC Advances'
_journal_page_first 4376
_journal_page_last 4393
_journal_paper_doi 10.1039/D2RA07401J
_journal_volume 13
_journal_year 2023
_chemical_formula_moiety 'C13 H11 Ag N4 O7, 0.5(H2 O)'
_chemical_formula_sum 'C13 H12 Ag N4 O7.5'
_chemical_formula_weight 452.14
_space_group_crystal_system monoclinic
_space_group_IT_number 14
_space_group_name_Hall '-P 2yn'
_space_group_name_H-M_alt 'P 1 21/n 1'
_atom_sites_solution_hydrogens mixed
_atom_sites_solution_primary dual
_audit_creation_date 2022-10-25
_audit_creation_method
;
Olex2 1.3
(compiled 2020.11.12 svn.r5f609507 for OlexSys, GUI svn.r6408)
;
_audit_update_record
;
2022-11-16 deposited with the CCDC.	2023-01-19 downloaded from the CCDC.
;
_cell_angle_alpha 90
_cell_angle_beta 115.436(13)
_cell_angle_gamma 90
_cell_formula_units_Z 4
_cell_length_a 11.0042(12)
_cell_length_b 12.8657(8)
_cell_length_c 12.5820(12)
_cell_measurement_reflns_used 2606
_cell_measurement_temperature 150.00(10)
_cell_measurement_theta_max 28.7470
_cell_measurement_theta_min 4.0170
_cell_volume 1608.6(3)
_computing_cell_refinement 'CrysAlisPro 1.171.40.68a (Rigaku OD, 2019)'
_computing_data_collection 'CrysAlisPro 1.171.40.68a (Rigaku OD, 2019)'
_computing_data_reduction 'CrysAlisPro 1.171.40.68a (Rigaku OD, 2019)'
_computing_molecular_graphics 'Olex2 1.3 (Dolomanov et al., 2009)'
_computing_publication_material 'Olex2 1.3 (Dolomanov et al., 2009)'
_computing_structure_refinement 'SHELXL 2018/3 (Sheldrick, 2015)'
_computing_structure_solution 'SHELXT 2018/2 (Sheldrick, 2018)'
_diffrn_ambient_environment N~2~
_diffrn_ambient_temperature 150.00(10)
_diffrn_detector 'CCD plate'
_diffrn_detector_area_resol_mean 10.4933
_diffrn_detector_type Atlas
_diffrn_measured_fraction_theta_full 0.975
_diffrn_measured_fraction_theta_max 0.938
_diffrn_measurement_details
;
List of Runs (angles in degrees, time in seconds):

  # Type    Start    End  Width  t~exp~   \w     \q     \k     \f   Frames
#--------------------------------------------------------------------------
  1  \w    -15.00  52.00   1.00   14.52    --   10.78 -99.00-180.00   67
  2  \w    -83.00   9.00   1.00   14.52    --  -11.09 -57.00 -60.00   92
;
_diffrn_measurement_device 'four-circle diffractometer'
_diffrn_measurement_device_type 'SuperNova, Dual, Cu at home/near, Atlas'
_diffrn_measurement_method '\w scans'
_diffrn_orient_matrix_type 'CrysAlisPro convention (1999,Acta A55,543-557)'
_diffrn_orient_matrix_UB_11 0.0153685000
_diffrn_orient_matrix_UB_12 0.0503230000
_diffrn_orient_matrix_UB_13 0.0253354000
_diffrn_orient_matrix_UB_21 -0.0568795000
_diffrn_orient_matrix_UB_22 0.0203719000
_diffrn_orient_matrix_UB_23 -0.0483108000
_diffrn_orient_matrix_UB_31 -0.0402472000
_diffrn_orient_matrix_UB_32 -0.0095742000
_diffrn_orient_matrix_UB_33 0.0303973000
_diffrn_radiation_monochromator mirror
_diffrn_radiation_probe x-ray
_diffrn_radiation_type 'Mo K\a'
_diffrn_radiation_wavelength 0.71073
_diffrn_reflns_av_R_equivalents 0.0168
_diffrn_reflns_av_unetI/netI 0.0263
_diffrn_reflns_Laue_measured_fraction_full 0.975
_diffrn_reflns_Laue_measured_fraction_max 0.938
_diffrn_reflns_limit_h_max 13
_diffrn_reflns_limit_h_min -14
_diffrn_reflns_limit_k_max 12
_diffrn_reflns_limit_k_min -16
_diffrn_reflns_limit_l_max 12
_diffrn_reflns_limit_l_min -16
_diffrn_reflns_number 6610
_diffrn_reflns_point_group_measured_fraction_full 0.975
_diffrn_reflns_point_group_measured_fraction_max 0.938
_diffrn_reflns_theta_full 25.242
_diffrn_reflns_theta_max 27.479
_diffrn_reflns_theta_min 2.391
_diffrn_source 'micro-focus sealed X-ray tube'
_diffrn_source_type 'SuperNova (Mo) X-ray Source'
_exptl_absorpt_coefficient_mu 1.303
_exptl_absorpt_correction_T_max 1.00000
_exptl_absorpt_correction_T_min 0.71460
_exptl_absorpt_correction_type multi-scan
_exptl_absorpt_process_details
;
CrysAlisPro 1.171.40.68a (Rigaku Oxford Diffraction, 2019)
Empirical absorption correction using spherical harmonics,
 implemented in SCALE3 ABSPACK scaling algorithm.
;
_exptl_crystal_colour 'clear light yellow'
_exptl_crystal_colour_lustre clear
_exptl_crystal_colour_modifier light
_exptl_crystal_colour_primary yellow
_exptl_crystal_density_diffrn 1.867
_exptl_crystal_description plate
_exptl_crystal_F_000 900
_exptl_crystal_size_max 0.3
_exptl_crystal_size_mid 0.3
_exptl_crystal_size_min 0.1
_refine_diff_density_max 0.935
_refine_diff_density_min -0.711
_refine_diff_density_rms 0.080
_refine_ls_extinction_method none
_refine_ls_goodness_of_fit_ref 1.021
_refine_ls_hydrogen_treatment constr
_refine_ls_matrix_type full
_refine_ls_number_parameters 240
_refine_ls_number_reflns 3459
_refine_ls_number_restraints 0
_refine_ls_restrained_S_all 1.021
_refine_ls_R_factor_all 0.0409
_refine_ls_R_factor_gt 0.0312
_refine_ls_shift/su_max 0.001
_refine_ls_shift/su_mean 0.000
_refine_ls_structure_factor_coef Fsqd
_refine_ls_weighting_details 'w=1/[\s^2^(Fo^2^)+(0.0334P)^2^+2.3713P] where P=(Fo^2^+2Fc^2^)/3'
_refine_ls_weighting_scheme calc
_refine_ls_wR_factor_gt 0.0730
_refine_ls_wR_factor_ref 0.0789
_reflns_Friedel_coverage 0.000
_reflns_number_gt 2890
_reflns_number_total 3459
_reflns_threshold_expression 'I > 2\s(I)'
_cod_data_source_file d2ra07401j2.cif
_cod_data_source_block moc193
_cod_original_formula_sum 'C13 H12 Ag N4 O7.50'
_cod_database_code 7246235
_shelx_shelxl_version_number 2018/3
_shelx_space_group_comment
;
The symmetry employed for this shelxl refinement is uniquely defined
by the following loop, which should always be used as a source of
symmetry information in preference to the above space-group names.
They are only intended as comments.
;
_shelx_estimated_absorpt_t_max 0.881
_shelx_estimated_absorpt_t_min 0.696
_reflns_odcompleteness_completeness 96.81
_reflns_odcompleteness_iscentric 1
_reflns_odcompleteness_theta 26.32
_olex2_refinement_description
;
1. Fixed Uiso
 At 1.2 times of:
  All C(H) groups
 At 1.5 times of:
  All C(H,H,H) groups, All O(H,H) groups
2. Others
 Fixed Sof: O1W(0.5) H1WA(0.5) H1WB(0.5)
3.a Free rotating group:
 O1W(H1WA,H1WB)
3.b Aromatic/amide H refined with riding coordinates:
 C9A(H9A), C5A(H5A), C2A(H2A), C12A(H12A), C11A(H11A)
3.c Idealised Me refined as rotating group:
 C16A(H16A,H16B,H16C), C20A(H20A,H20B,H20C)
;
_olex2_submission_special_instructions 'No special instructions were received'
_oxdiff_exptl_absorpt_empirical_details
;
Empirical correction (ABSPACK) includes:
- Absorption correction using spherical harmonics
- Frame scaling
;
_oxdiff_exptl_absorpt_empirical_full_max 1.277
_oxdiff_exptl_absorpt_empirical_full_min 0.734

loop_
_space_group_symop_operation_xyz
'x, y, z'
'-x+1/2, y+1/2, -z+1/2'
'-x, -y, -z'
'x-1/2, -y-1/2, z-1/2'

loop_
_atom_site_label
_atom_site_type_symbol
_atom_site_fract_x
_atom_site_fract_y
_atom_site_fract_z
_atom_site_U_iso_or_equiv
_atom_site_adp_type
_atom_site_occupancy
_atom_site_site_symmetry_order
_atom_site_calc_flag
_atom_site_refinement_flags_posn
_atom_site_refinement_flags_adp
_atom_site_refinement_flags_occupancy
_atom_site_disorder_assembly
_atom_site_disorder_group
Ag1 Ag 0.17744(3) 0.60813(2) 0.28614(2) 0.03265(9) Uani 1 1 d . . . . .
O19A O 0.6409(2) 1.08110(17) 0.22704(19) 0.0348(5) Uani 1 1 d . . . . .
O15A O 0.9086(2) 1.09495(16) 0.4017(2) 0.0343(5) Uani 1 1 d . . . . .
O14A O 0.9179(2) 1.17844(18) 0.5614(2) 0.0384(5) Uani 1 1 d . . . . .
O18A O 0.7156(3) 0.92029(18) 0.2193(2) 0.0410(6) Uani 1 1 d . . . . .
O1B O 0.1265(2) 0.44708(19) 0.3540(2) 0.0417(6) Uani 1 1 d . . . . .
N10A N 0.3351(3) 0.6849(2) 0.4454(2) 0.0290(5) Uani 1 1 d . . . . .
N7A N 0.5168(2) 0.79837(19) 0.6349(2) 0.0253(5) Uani 1 1 d . . . . .
N1A N 0.6806(3) 0.94372(18) 0.6048(2) 0.0262(5) Uani 1 1 d . . . . .
N2B N 0.2204(3) 0.3859(2) 0.3673(2) 0.0319(6) Uani 1 1 d . . . . .
O3B O 0.3263(3) 0.4193(2) 0.3702(3) 0.0659(9) Uani 1 1 d . . . . .
C8A C 0.5098(3) 0.8111(2) 0.5261(2) 0.0229(6) Uani 1 1 d . . . . .
C4A C 0.6905(3) 0.9745(2) 0.3898(2) 0.0253(6) Uani 1 1 d . . . . .
O4B O 0.2034(3) 0.2917(2) 0.3673(4) 0.0737(10) Uani 1 1 d . . . . .
C6A C 0.6021(3) 0.8876(2) 0.5108(2) 0.0233(6) Uani 1 1 d . . . . .
C9A C 0.4177(3) 0.7545(2) 0.4324(3) 0.0284(6) Uani 1 1 d . . . . .
H9A H 0.413210 0.765366 0.357724 0.034 Uiso 1 1 calc R U . . .
C5A C 0.6053(3) 0.9007(2) 0.4016(3) 0.0262(6) Uani 1 1 d . . . . .
H5A H 0.550726 0.860251 0.337579 0.031 Uiso 1 1 calc R U . . .
C3A C 0.7732(3) 1.0319(2) 0.4881(2) 0.0246(6) Uani 1 1 d . . . . .
C2A C 0.7639(3) 1.0136(2) 0.5934(3) 0.0282(6) Uani 1 1 d . . . . .
H2A H 0.818485 1.052136 0.659247 0.034 Uiso 1 1 calc R U . . .
C17A C 0.6859(3) 0.9876(2) 0.2690(3) 0.0276(6) Uani 1 1 d . . . . .
C12A C 0.4356(3) 0.7281(2) 0.6479(3) 0.0283(6) Uani 1 1 d . . . . .
H12A H 0.439444 0.717179 0.722352 0.034 Uiso 1 1 calc R U . . .
C11A C 0.3461(3) 0.6710(2) 0.5546(3) 0.0296(6) Uani 1 1 d . . . . .
H11A H 0.292159 0.621803 0.567677 0.036 Uiso 1 1 calc R U . . .
C13A C 0.8741(3) 1.1104(2) 0.4896(3) 0.0285(6) Uani 1 1 d . . . . .
C16A C 0.9947(4) 1.1737(3) 0.3873(3) 0.0370(7) Uani 1 1 d . . . . .
H16A H 1.012665 1.156278 0.321211 0.056 Uiso 1 1 calc R U . . .
H16B H 1.077931 1.176982 0.457168 0.056 Uiso 1 1 calc R U . . .
H16C H 0.950536 1.239986 0.373964 0.056 Uiso 1 1 calc R U . . .
C20A C 0.6376(5) 1.1058(3) 0.1132(3) 0.0555(11) Uani 1 1 d . . . . .
H20A H 0.583510 1.055478 0.056229 0.083 Uiso 1 1 calc R U . . .
H20B H 0.727468 1.104582 0.118979 0.083 Uiso 1 1 calc R U . . .
H20C H 0.599702 1.173798 0.089196 0.083 Uiso 1 1 calc R U . . .
O1W O 0.9777(12) 1.0552(9) 0.1324(9) 0.113(3) Uani 0.5 1 d G . P . .
H1WA H 1.042848 1.015313 0.140906 0.169 Uiso 0.5 1 d G U P . .
H1WB H 0.942145 1.070594 0.059618 0.169 Uiso 0.5 1 d G U P . .

loop_
_atom_site_aniso_label
_atom_site_aniso_U_11
_atom_site_aniso_U_22
_atom_site_aniso_U_33
_atom_site_aniso_U_23
_atom_site_aniso_U_13
_atom_site_aniso_U_12
Ag1 0.03873(16) 0.03955(15) 0.01904(13) 0.00103(9) 0.01181(11) -0.00101(11)
O19A 0.0479(14) 0.0375(12) 0.0258(11) 0.0083(9) 0.0221(11) 0.0087(10)
O15A 0.0426(13) 0.0346(11) 0.0353(12) -0.0053(9) 0.0257(11) -0.0085(10)
O14A 0.0486(14) 0.0373(12) 0.0332(12) -0.0067(10) 0.0212(11) -0.0108(11)
O18A 0.0628(17) 0.0367(12) 0.0396(14) -0.0054(10) 0.0371(13) -0.0008(12)
O1B 0.0381(13) 0.0439(13) 0.0493(15) 0.0119(11) 0.0245(12) 0.0071(11)
N10A 0.0346(14) 0.0336(13) 0.0211(12) 0.0013(10) 0.0143(11) -0.0013(11)
N7A 0.0306(13) 0.0304(12) 0.0172(11) 0.0026(9) 0.0124(11) 0.0049(10)
N1A 0.0323(14) 0.0258(12) 0.0219(12) -0.0001(10) 0.0129(11) 0.0012(11)
N2B 0.0360(15) 0.0316(13) 0.0330(14) 0.0012(11) 0.0194(13) -0.0039(12)
O3B 0.0463(16) 0.0516(16) 0.111(3) 0.0171(17) 0.0441(19) 0.0003(13)
C8A 0.0273(14) 0.0259(13) 0.0174(13) 0.0022(11) 0.0114(12) 0.0055(12)
C4A 0.0327(16) 0.0251(13) 0.0236(14) 0.0018(11) 0.0172(13) 0.0060(12)
O4B 0.070(2) 0.0355(14) 0.135(3) 0.0100(17) 0.063(2) -0.0038(14)
C6A 0.0276(14) 0.0238(13) 0.0215(14) 0.0028(11) 0.0134(12) 0.0056(12)
C9A 0.0372(17) 0.0321(15) 0.0197(14) 0.0040(12) 0.0156(14) -0.0007(13)
C5A 0.0316(16) 0.0282(14) 0.0213(14) -0.0010(11) 0.0137(13) 0.0009(12)
C3A 0.0286(15) 0.0226(13) 0.0244(14) 0.0017(11) 0.0131(13) 0.0036(12)
C2A 0.0338(16) 0.0268(14) 0.0250(15) 0.0000(12) 0.0135(14) 0.0039(13)
C17A 0.0311(16) 0.0323(15) 0.0240(15) -0.0001(12) 0.0162(13) -0.0031(13)
C12A 0.0346(16) 0.0343(15) 0.0199(14) 0.0039(12) 0.0154(14) 0.0032(13)
C11A 0.0357(17) 0.0328(15) 0.0243(15) 0.0047(12) 0.0166(14) -0.0019(13)
C13A 0.0338(16) 0.0273(14) 0.0252(15) 0.0049(12) 0.0135(14) 0.0037(13)
C16A 0.046(2) 0.0332(16) 0.0419(19) 0.0009(14) 0.0282(17) -0.0068(15)
C20A 0.079(3) 0.065(3) 0.032(2) 0.0205(18) 0.034(2) 0.016(2)
O1W 0.123(8) 0.124(8) 0.105(7) -0.002(6) 0.062(7) -0.003(6)

loop_
_atom_type_symbol
_atom_type_description
_atom_type_scat_dispersion_real
_atom_type_scat_dispersion_imag
_atom_type_scat_source
C C 0.0033 0.0016 'International Tables Vol C Tables 4.2.6.8 and 6.1.1.4'
H H 0.0000 0.0000 'International Tables Vol C Tables 4.2.6.8 and 6.1.1.4'
Ag Ag -0.8971 1.1015 'International Tables Vol C Tables 4.2.6.8 and 6.1.1.4'
N N 0.0061 0.0033 'International Tables Vol C Tables 4.2.6.8 and 6.1.1.4'
O O 0.0106 0.0060 'International Tables Vol C Tables 4.2.6.8 and 6.1.1.4'

loop_
_geom_angle_atom_site_label_1
_geom_angle_atom_site_label_2
_geom_angle_atom_site_label_3
_geom_angle
_geom_angle_site_symmetry_1
_geom_angle_site_symmetry_3
_geom_angle_publ_flag
N10A Ag1 O1B 105.81(9) . . ?
N10A Ag1 N7A 122.26(9) . 4_575 ?
N10A Ag1 N1A 130.80(9) . 4_575 ?
N7A Ag1 O1B 122.13(8) 4_575 . ?
N7A Ag1 N1A 71.20(8) 4_575 4_575 ?
N1A Ag1 O1B 101.54(8) 4_575 . ?
C17A O19A C20A 116.1(3) . . ?
C13A O15A C16A 115.8(2) . . ?
N2B O1B Ag1 106.61(17) . . ?
C9A N10A Ag1 119.52(19) . . ?
C9A N10A C11A 116.7(3) . . ?
C11A N10A Ag1 123.6(2) . . ?
C8A N7A Ag1 117.70(19) . 4_676 ?
C12A N7A Ag1 124.82(18) . 4_676 ?
C12A N7A C8A 117.4(3) . . ?
C6A N1A Ag1 115.10(18) . 4_676 ?
C2A N1A Ag1 125.6(2) . 4_676 ?
C2A N1A C6A 118.8(2) . . ?
O3B N2B O1B 120.1(3) . . ?
O4B N2B O1B 120.3(3) . . ?
O4B N2B O3B 119.2(3) . . ?
N7A C8A C6A 117.9(3) . . ?
N7A C8A C9A 120.1(3) . . ?
C9A C8A C6A 121.9(2) . . ?
C5A C4A C3A 118.9(2) . . ?
C5A C4A C17A 116.9(3) . . ?
C3A C4A C17A 124.2(3) . . ?
N1A C6A C8A 117.5(2) . . ?
N1A C6A C5A 121.6(3) . . ?
C5A C6A C8A 120.9(3) . . ?
N10A C9A C8A 122.4(3) . . ?
N10A C9A H9A 118.8 . . ?
C8A C9A H9A 118.8 . . ?
C4A C5A C6A 119.4(3) . . ?
C4A C5A H5A 120.3 . . ?
C6A C5A H5A 120.3 . . ?
C4A C3A C2A 117.9(3) . . ?
C4A C3A C13A 124.7(3) . . ?
C2A C3A C13A 117.4(3) . . ?
N1A C2A C3A 123.4(3) . . ?
N1A C2A H2A 118.3 . . ?
C3A C2A H2A 118.3 . . ?
O19A C17A C4A 110.4(2) . . ?
O18A C17A O19A 126.2(3) . . ?
O18A C17A C4A 123.3(3) . . ?
N7A C12A H12A 119.0 . . ?
N7A C12A C11A 122.0(3) . . ?
C11A C12A H12A 119.0 . . ?
N10A C11A C12A 121.4(3) . . ?
N10A C11A H11A 119.3 . . ?
C12A C11A H11A 119.3 . . ?
O15A C13A C3A 111.4(3) . . ?
O14A C13A O15A 124.7(3) . . ?
O14A C13A C3A 123.9(3) . . ?
O15A C16A H16A 109.5 . . ?
O15A C16A H16B 109.5 . . ?
O15A C16A H16C 109.5 . . ?
H16A C16A H16B 109.5 . . ?
H16A C16A H16C 109.5 . . ?
H16B C16A H16C 109.5 . . ?
O19A C20A H20A 109.5 . . ?
O19A C20A H20B 109.5 . . ?
O19A C20A H20C 109.5 . . ?
H20A C20A H20B 109.5 . . ?
H20A C20A H20C 109.5 . . ?
H20B C20A H20C 109.5 . . ?
H1WA O1W H1WB 104.5 . . ?

loop_
_geom_bond_atom_site_label_1
_geom_bond_atom_site_label_2
_geom_bond_distance
_geom_bond_site_symmetry_2
_geom_bond_publ_flag
Ag1 O1B 2.397(2) . ?
Ag1 N10A 2.240(3) . ?
Ag1 N7A 2.303(3) 4_575 ?
Ag1 N1A 2.392(2) 4_575 ?
O19A C17A 1.321(4) . ?
O19A C20A 1.452(4) . ?
O15A C13A 1.329(3) . ?
O15A C16A 1.451(4) . ?
O14A C13A 1.200(4) . ?
O18A C17A 1.194(4) . ?
O1B N2B 1.252(3) . ?
N10A C9A 1.334(4) . ?
N10A C11A 1.338(3) . ?
N7A C8A 1.347(3) . ?
N7A C12A 1.330(4) . ?
N1A C6A 1.338(4) . ?
N1A C2A 1.335(4) . ?
N2B O3B 1.228(4) . ?
N2B O4B 1.226(3) . ?
C8A C6A 1.485(4) . ?
C8A C9A 1.386(4) . ?
C4A C5A 1.387(4) . ?
C4A C3A 1.391(4) . ?
C4A C17A 1.508(4) . ?
C6A C5A 1.399(4) . ?
C9A H9A 0.9300 . ?
C5A H5A 0.9300 . ?
C3A C2A 1.393(4) . ?
C3A C13A 1.495(4) . ?
C2A H2A 0.9300 . ?
C12A H12A 0.9300 . ?
C12A C11A 1.376(4) . ?
C11A H11A 0.9300 . ?
C16A H16A 0.9600 . ?
C16A H16B 0.9600 . ?
C16A H16C 0.9600 . ?
C20A H20A 0.9600 . ?
C20A H20B 0.9600 . ?
C20A H20C 0.9600 . ?
O1W H1WA 0.8498 . ?
O1W H1WB 0.8499 . ?

loop_
_geom_torsion_atom_site_label_1
_geom_torsion_atom_site_label_2
_geom_torsion_atom_site_label_3
_geom_torsion_atom_site_label_4
_geom_torsion
_geom_torsion_site_symmetry_1
_geom_torsion_site_symmetry_2
_geom_torsion_site_symmetry_3
_geom_torsion_site_symmetry_4
_geom_torsion_publ_flag
Ag1 O1B N2B O3B 15.3(4) . . . . ?
Ag1 O1B N2B O4B -158.3(3) . . . . ?
Ag1 N10A C9A C8A 174.5(2) . . . . ?
Ag1 N10A C11A C12A -173.1(2) . . . . ?
Ag1 N7A C8A C6A -2.5(3) 4_676 . . . ?
Ag1 N7A C8A C9A 178.1(2) 4_676 . . . ?
Ag1 N7A C12A C11A -176.7(2) 4_676 . . . ?
Ag1 N1A C6A C8A 8.2(3) 4_676 . . . ?
Ag1 N1A C6A C5A -172.4(2) 4_676 . . . ?
Ag1 N1A C2A C3A 171.8(2) 4_676 . . . ?
N7A C8A C6A N1A -4.1(4) . . . . ?
N7A C8A C6A C5A 176.5(3) . . . . ?
N7A C8A C9A N10A -1.2(4) . . . . ?
N7A C12A C11A N10A -1.1(5) . . . . ?
N1A C6A C5A C4A -0.8(4) . . . . ?
C8A N7A C12A C11A -0.9(4) . . . . ?
C8A C6A C5A C4A 178.5(3) . . . . ?
C4A C3A C2A N1A 0.5(4) . . . . ?
C4A C3A C13A O15A -21.2(4) . . . . ?
C4A C3A C13A O14A 158.8(3) . . . . ?
C6A N1A C2A C3A 0.3(4) . . . . ?
C6A C8A C9A N10A 179.4(3) . . . . ?
C9A N10A C11A C12A 1.8(4) . . . . ?
C9A C8A C6A N1A 175.3(3) . . . . ?
C9A C8A C6A C5A -4.0(4) . . . . ?
C5A C4A C3A C2A -1.4(4) . . . . ?
C5A C4A C3A C13A 177.1(3) . . . . ?
C5A C4A C17A O19A 115.1(3) . . . . ?
C5A C4A C17A O18A -62.9(4) . . . . ?
C3A C4A C5A C6A 1.6(4) . . . . ?
C3A C4A C17A O19A -64.5(4) . . . . ?
C3A C4A C17A O18A 117.6(4) . . . . ?
C2A N1A C6A C8A -179.5(3) . . . . ?
C2A N1A C6A C5A -0.1(4) . . . . ?
C2A C3A C13A O15A 157.3(3) . . . . ?
C2A C3A C13A O14A -22.7(4) . . . . ?
C17A C4A C5A C6A -177.9(3) . . . . ?
C17A C4A C3A C2A 178.1(3) . . . . ?
C17A C4A C3A C13A -3.4(4) . . . . ?
C12A N7A C8A C6A -178.6(2) . . . . ?
C12A N7A C8A C9A 2.0(4) . . . . ?
C11A N10A C9A C8A -0.7(4) . . . . ?
C13A C3A C2A N1A -178.2(3) . . . . ?
C16A O15A C13A O14A -6.6(5) . . . . ?
C16A O15A C13A C3A 173.4(3) . . . . ?
C20A O19A C17A O18A -5.0(5) . . . . ?
C20A O19A C17A C4A 177.1(3) . . . . ?
